data_4519094
loop_
_publ_author_name
'Song, Shu-Yong'
'Li, Yinwu'
'Ke, Zhuofeng'
'Xu, Senmiao'

_publ_section_title
;
 Iridium-Catalyzed Enantioselective C--H Borylation of Diarylphosphinates
;
_journal_name_full 'ACS Catalysis'
_journal_page_first 13445
_journal_page_last 13451
_journal_paper_doi 10.1021/acscatal.1c03888
_journal_year 2021
_chemical_absolute_configuration syn
_chemical_formula_moiety 'C14 H12 N O2 P'
_chemical_formula_sum 'C14 H12 N O2 P'
_chemical_formula_weight 257.22
_chemical_name_systematic C14H12NO2P
_space_group_crystal_system orthorhombic
_space_group_IT_number 19
_space_group_name_Hall 'P 2ac 2ab'
_space_group_name_H-M_alt 'P 21 21 21'
_atom_sites_solution_hydrogens geom
_audit_creation_date 2021-07-21
_audit_creation_method
;
Olex2 1.3
(compiled 2020.11.12 svn.r5f609507 for OlexSys, GUI svn.r6272)
;
_cell_angle_alpha 90
_cell_angle_beta 90
_cell_angle_gamma 90
_cell_formula_units_Z 4
_cell_length_a 7.4626(2)
_cell_length_b 8.0078(2)
_cell_length_c 21.1650(6)
_cell_measurement_reflns_used 7791
_cell_measurement_temperature 120.04
_cell_measurement_theta_max 68.24
_cell_measurement_theta_min 4.18
_cell_volume 1264.80(6)
_computing_cell_refinement 'SAINT v8.37A (Bruker, 2015)'
_computing_data_reduction 'SAINT v8.37A (Bruker, 2015)'
_computing_molecular_graphics 'Olex2 1.3 (Dolomanov et al., 2009)'
_computing_publication_material 'Olex2 1.3 (Dolomanov et al., 2009)'
_computing_structure_refinement 'SHELXL 2018/3 (Sheldrick, 2015)'
_computing_structure_solution 'SHELXT 2014/5 (Sheldrick, 2014)'
_diffrn_ambient_temperature 120.04
_diffrn_measured_fraction_theta_full 0.981
_diffrn_measured_fraction_theta_max 0.981
_diffrn_measurement_device_type 'Bruker APEX-II CCD'
_diffrn_measurement_method '\f and \w scans'
_diffrn_radiation_type CuK\a
_diffrn_radiation_wavelength 1.54178
_diffrn_reflns_av_R_equivalents 0.0680
_diffrn_reflns_av_unetI/netI 0.0590
_diffrn_reflns_Laue_measured_fraction_full 0.981
_diffrn_reflns_Laue_measured_fraction_max 0.981
_diffrn_reflns_limit_h_max 8
_diffrn_reflns_limit_h_min -8
_diffrn_reflns_limit_k_max 9
_diffrn_reflns_limit_k_min -9
_diffrn_reflns_limit_l_max 25
_diffrn_reflns_limit_l_min -25
_diffrn_reflns_number 7852
_diffrn_reflns_point_group_measured_fraction_full 0.979
_diffrn_reflns_point_group_measured_fraction_max 0.979
_diffrn_reflns_theta_full 67.679
_diffrn_reflns_theta_max 68.234
_diffrn_reflns_theta_min 4.177
_diffrn_source_current 1.0
_diffrn_source_power 0.05
_diffrn_source_voltage 50.0
_diffrn_standards_number 0
_exptl_absorpt_coefficient_mu 1.875
_exptl_absorpt_correction_T_max 0.7531
_exptl_absorpt_correction_T_min 0.5778
_exptl_absorpt_correction_type multi-scan
_exptl_absorpt_process_details
;
SADABS-2016/2 (Bruker,2016/2) was used for absorption correction.
wR2(int) was 0.1141 before and 0.0904 after correction.
The Ratio of minimum to maximum transmission is 0.7672.
The \l/2 correction factor is Not present.
;
_exptl_crystal_colour 'clear whiteish colourless'
_exptl_crystal_colour_lustre clear
_exptl_crystal_colour_modifier whiteish
_exptl_crystal_colour_primary colourless
_exptl_crystal_density_diffrn 1.351
_exptl_crystal_description block
_exptl_crystal_F_000 536
_exptl_crystal_size_max 0.15
_exptl_crystal_size_mid 0.13
_exptl_crystal_size_min 0.08
_refine_diff_density_max 0.239
_refine_diff_density_min -0.247
_refine_diff_density_rms 0.053
_refine_ls_abs_structure_details
;
 Flack x determined using 902 quotients [(I+)-(I-)]/[(I+)+(I-)]
 (Parsons, Flack and Wagner, Acta Cryst. B69 (2013) 249-259).
;
_refine_ls_abs_structure_Flack 0.118(15)
_refine_ls_extinction_method none
_refine_ls_goodness_of_fit_ref 1.039
_refine_ls_hydrogen_treatment constr
_refine_ls_matrix_type full
_refine_ls_number_parameters 164
_refine_ls_number_reflns 2272
_refine_ls_number_restraints 0
_refine_ls_restrained_S_all 1.039
_refine_ls_R_factor_all 0.0375
_refine_ls_R_factor_gt 0.0371
_refine_ls_shift/su_max 0.001
_refine_ls_shift/su_mean 0.000
_refine_ls_structure_factor_coef Fsqd
_refine_ls_weighting_details 'w=1/[\s^2^(Fo^2^)+(0.0566P)^2^+0.2545P] where P=(Fo^2^+2Fc^2^)/3'
_refine_ls_weighting_scheme calc
_refine_ls_wR_factor_gt 0.0975
_refine_ls_wR_factor_ref 0.0980
_reflns_Friedel_coverage 0.692
_reflns_Friedel_fraction_full 0.976
_reflns_Friedel_fraction_max 0.976
_reflns_number_gt 2236
_reflns_number_total 2272
_reflns_threshold_expression 'I > 2\s(I)'
_cod_data_source_file cs1c03888_si_002.cif
_cod_data_source_block cu_b210717a_0m_a
_cod_database_code 4519094
_shelx_shelxl_version_number 2018/3
_shelx_space_group_comment
;
The symmetry employed for this shelxl refinement is uniquely defined
by the following loop, which should always be used as a source of
symmetry information in preference to the above space-group names.
They are only intended as comments.
;
_shelx_estimated_absorpt_t_max 0.865
_shelx_estimated_absorpt_t_min 0.766
_olex2_refinement_description
;
1. Fixed Uiso
 At 1.2 times of:
  All C(H) groups
 At 1.5 times of:
  All C(H,H,H) groups
2.a Aromatic/amide H refined with riding coordinates:
 C2(H2), C3(H3), C4(H4), C5(H5), C9(H9), C10(H10), C11(H11), C12(H12), C13(H13)
2.b Idealised Me refined as rotating group:
 C14(H14A,H14B,H14C)
;
_olex2_submission_special_instructions 'No special instructions were received'

loop_
_space_group_symop_operation_xyz
'x, y, z'
'-x+1/2, -y, z+1/2'
'-x, y+1/2, -z+1/2'
'x+1/2, -y+1/2, -z'

loop_
_atom_site_label
_atom_site_type_symbol
_atom_site_fract_x
_atom_site_fract_y
_atom_site_fract_z
_atom_site_U_iso_or_equiv
_atom_site_adp_type
_atom_site_occupancy
_atom_site_site_symmetry_order
_atom_site_calc_flag
_atom_site_refinement_flags_posn
_atom_site_refinement_flags_adp
_atom_site_refinement_flags_occupancy
_atom_site_disorder_assembly
_atom_site_disorder_group
P1 P 0.43229(8) 0.26683(8) 0.65094(3) 0.0203(2) Uani 1 1 d . . . . .
O1 O 0.6178(2) 0.3408(2) 0.67384(9) 0.0259(4) Uani 1 1 d . . . . .
O2 O 0.4394(3) 0.1045(2) 0.61809(9) 0.0267(4) Uani 1 1 d . . . . .
N1 N 0.0897(4) 0.0928(3) 0.53060(13) 0.0365(6) Uani 1 1 d . . . . .
C1 C 0.3353(4) 0.4265(3) 0.60146(11) 0.0190(5) Uani 1 1 d . . . . .
C2 C 0.3814(4) 0.5944(3) 0.61128(12) 0.0235(6) Uani 1 1 d . . . . .
H2 H 0.463184 0.622460 0.644006 0.028 Uiso 1 1 calc R U . . .
C3 C 0.3096(4) 0.7199(3) 0.57406(13) 0.0258(6) Uani 1 1 d . . . . .
H3 H 0.342319 0.832916 0.581408 0.031 Uiso 1 1 calc R U . . .
C4 C 0.1901(4) 0.6812(3) 0.52611(12) 0.0261(6) Uani 1 1 d . . . . .
H4 H 0.142650 0.767565 0.500287 0.031 Uiso 1 1 calc R U . . .
C5 C 0.1395(4) 0.5166(3) 0.51570(12) 0.0252(6) Uani 1 1 d . . . . .
H5 H 0.056789 0.490393 0.483068 0.030 Uiso 1 1 calc R U . . .
C6 C 0.2110(3) 0.3896(3) 0.55350(12) 0.0208(5) Uani 1 1 d . . . . .
C7 C 0.1491(4) 0.2221(3) 0.54147(12) 0.0250(6) Uani 1 1 d . . . . .
C8 C 0.3050(3) 0.2673(3) 0.72253(12) 0.0214(5) Uani 1 1 d . . . . .
C9 C 0.1463(4) 0.1750(4) 0.72327(14) 0.0295(6) Uani 1 1 d . . . . .
H9 H 0.114145 0.108625 0.687825 0.035 Uiso 1 1 calc R U . . .
C10 C 0.0356(4) 0.1804(4) 0.77591(15) 0.0377(7) Uani 1 1 d . . . . .
H10 H -0.073018 0.118479 0.776411 0.045 Uiso 1 1 calc R U . . .
C11 C 0.0835(4) 0.2764(4) 0.82783(15) 0.0350(7) Uani 1 1 d . . . . .
H11 H 0.007057 0.280532 0.863677 0.042 Uiso 1 1 calc R U . . .
C12 C 0.2422(4) 0.3662(4) 0.82774(13) 0.0294(6) Uani 1 1 d . . . . .
H12 H 0.275244 0.430132 0.863714 0.035 Uiso 1 1 calc R U . . .
C13 C 0.3532(4) 0.3626(3) 0.77498(12) 0.0241(5) Uani 1 1 d . . . . .
H13 H 0.461477 0.424976 0.774670 0.029 Uiso 1 1 calc R U . . .
C14 C 0.7645(4) 0.3514(4) 0.62889(14) 0.0329(7) Uani 1 1 d . . . . .
H14A H 0.736945 0.436261 0.596986 0.049 Uiso 1 1 calc R U . . .
H14B H 0.780697 0.242889 0.608233 0.049 Uiso 1 1 calc R U . . .
H14C H 0.874871 0.382094 0.651136 0.049 Uiso 1 1 calc R U . . .

loop_
_atom_site_aniso_label
_atom_site_aniso_U_11
_atom_site_aniso_U_22
_atom_site_aniso_U_33
_atom_site_aniso_U_23
_atom_site_aniso_U_13
_atom_site_aniso_U_12
P1 0.0188(4) 0.0205(3) 0.0217(3) -0.0023(2) -0.0030(2) 0.0009(2)
O1 0.0179(9) 0.0325(9) 0.0274(9) -0.0030(8) -0.0014(7) 0.0001(8)
O2 0.0287(10) 0.0215(9) 0.0300(9) -0.0052(7) -0.0061(8) 0.0045(8)
N1 0.0392(14) 0.0237(11) 0.0466(14) -0.0021(10) -0.0176(12) -0.0029(11)
C1 0.0174(12) 0.0206(11) 0.0190(11) -0.0007(9) 0.0020(10) 0.0010(10)
C2 0.0213(13) 0.0236(12) 0.0257(13) -0.0038(10) 0.0026(10) -0.0024(10)
C3 0.0253(13) 0.0201(12) 0.0319(14) -0.0012(10) 0.0064(11) -0.0012(11)
C4 0.0279(14) 0.0238(12) 0.0266(13) 0.0030(10) 0.0049(11) 0.0037(11)
C5 0.0248(13) 0.0276(12) 0.0231(12) 0.0012(10) -0.0020(11) 0.0036(11)
C6 0.0196(12) 0.0206(11) 0.0223(12) -0.0012(9) 0.0030(10) -0.0002(10)
C7 0.0241(12) 0.0262(13) 0.0246(12) -0.0002(10) -0.0064(10) 0.0017(11)
C8 0.0210(12) 0.0191(11) 0.0240(12) 0.0023(9) -0.0028(10) 0.0027(10)
C9 0.0269(14) 0.0337(14) 0.0279(13) 0.0024(11) -0.0045(11) -0.0062(12)
C10 0.0286(15) 0.0463(17) 0.0380(16) 0.0081(13) 0.0006(13) -0.0121(14)
C11 0.0290(15) 0.0448(16) 0.0311(14) 0.0079(13) 0.0066(11) -0.0004(14)
C12 0.0324(15) 0.0324(14) 0.0235(13) 0.0000(11) -0.0013(12) 0.0029(13)
C13 0.0237(13) 0.0227(11) 0.0258(12) 0.0004(10) -0.0008(10) 0.0010(11)
C14 0.0218(14) 0.0400(15) 0.0371(16) 0.0004(13) 0.0045(11) -0.0005(13)

loop_
_atom_type_symbol
_atom_type_description
_atom_type_scat_dispersion_real
_atom_type_scat_dispersion_imag
_atom_type_scat_source
C C 0.0181 0.0091 'International Tables Vol C Tables 4.2.6.8 and 6.1.1.4'
H H 0.0000 0.0000 'International Tables Vol C Tables 4.2.6.8 and 6.1.1.4'
N N 0.0311 0.0180 'International Tables Vol C Tables 4.2.6.8 and 6.1.1.4'
O O 0.0492 0.0322 'International Tables Vol C Tables 4.2.6.8 and 6.1.1.4'
P P 0.2955 0.4335 'International Tables Vol C Tables 4.2.6.8 and 6.1.1.4'

loop_
_geom_angle_atom_site_label_1
_geom_angle_atom_site_label_2
_geom_angle_atom_site_label_3
_geom_angle
_geom_angle_site_symmetry_1
_geom_angle_site_symmetry_3
_geom_angle_publ_flag
O1 P1 C1 105.28(12) . . ?
O1 P1 C8 101.80(11) . . ?
O2 P1 O1 116.30(11) . . ?
O2 P1 C1 111.41(11) . . ?
O2 P1 C8 114.86(12) . . ?
C8 P1 C1 106.10(11) . . ?
C14 O1 P1 118.73(17) . . ?
C2 C1 P1 119.6(2) . . ?
C2 C1 C6 118.0(2) . . ?
C6 C1 P1 122.32(19) . . ?
C1 C2 H2 119.5 . . ?
C3 C2 C1 121.1(3) . . ?
C3 C2 H2 119.5 . . ?
C2 C3 H3 119.9 . . ?
C2 C3 C4 120.2(2) . . ?
C4 C3 H3 119.9 . . ?
C3 C4 H4 119.9 . . ?
C3 C4 C5 120.2(2) . . ?
C5 C4 H4 119.9 . . ?
C4 C5 H5 120.1 . . ?
C4 C5 C6 119.7(3) . . ?
C6 C5 H5 120.1 . . ?
C1 C6 C7 122.3(2) . . ?
C5 C6 C1 120.7(2) . . ?
C5 C6 C7 117.0(2) . . ?
N1 C7 C6 175.7(3) . . ?
C9 C8 P1 117.32(19) . . ?
C13 C8 P1 122.6(2) . . ?
C13 C8 C9 120.0(2) . . ?
C8 C9 H9 120.1 . . ?
C10 C9 C8 119.8(3) . . ?
C10 C9 H9 120.1 . . ?
C9 C10 H10 120.0 . . ?
C9 C10 C11 120.0(3) . . ?
C11 C10 H10 120.0 . . ?
C10 C11 H11 119.8 . . ?
C12 C11 C10 120.5(3) . . ?
C12 C11 H11 119.8 . . ?
C11 C12 H12 120.0 . . ?
C11 C12 C13 120.0(3) . . ?
C13 C12 H12 120.0 . . ?
C8 C13 H13 120.1 . . ?
C12 C13 C8 119.8(2) . . ?
C12 C13 H13 120.1 . . ?
O1 C14 H14A 109.5 . . ?
O1 C14 H14B 109.5 . . ?
O1 C14 H14C 109.5 . . ?
H14A C14 H14B 109.5 . . ?
H14A C14 H14C 109.5 . . ?
H14B C14 H14C 109.5 . . ?

loop_
_geom_bond_atom_site_label_1
_geom_bond_atom_site_label_2
_geom_bond_distance
_geom_bond_site_symmetry_2
_geom_bond_publ_flag
P1 O1 1.5818(19) . ?
P1 O2 1.4751(18) . ?
P1 C1 1.804(2) . ?
P1 C8 1.788(3) . ?
O1 C14 1.453(3) . ?
N1 C7 1.149(4) . ?
C1 C2 1.404(3) . ?
C1 C6 1.407(4) . ?
C2 H2 0.9500 . ?
C2 C3 1.385(4) . ?
C3 H3 0.9500 . ?
C3 C4 1.386(4) . ?
C4 H4 0.9500 . ?
C4 C5 1.388(4) . ?
C5 H5 0.9500 . ?
C5 C6 1.400(4) . ?
C6 C7 1.441(4) . ?
C8 C9 1.397(4) . ?
C8 C13 1.394(4) . ?
C9 H9 0.9500 . ?
C9 C10 1.388(4) . ?
C10 H10 0.9500 . ?
C10 C11 1.388(5) . ?
C11 H11 0.9500 . ?
C11 C12 1.385(4) . ?
C12 H12 0.9500 . ?
C12 C13 1.390(4) . ?
C13 H13 0.9500 . ?
C14 H14A 0.9800 . ?
C14 H14B 0.9800 . ?
C14 H14C 0.9800 . ?

loop_
_geom_torsion_atom_site_label_1
_geom_torsion_atom_site_label_2
_geom_torsion_atom_site_label_3
_geom_torsion_atom_site_label_4
_geom_torsion
_geom_torsion_site_symmetry_1
_geom_torsion_site_symmetry_2
_geom_torsion_site_symmetry_3
_geom_torsion_site_symmetry_4
_geom_torsion_publ_flag
P1 C1 C2 C3 179.9(2) . . . . ?
P1 C1 C6 C5 -179.5(2) . . . . ?
P1 C1 C6 C7 1.5(4) . . . . ?
P1 C8 C9 C10 -175.4(2) . . . . ?
P1 C8 C13 C12 175.7(2) . . . . ?
O1 P1 C1 C2 -26.7(2) . . . . ?
O1 P1 C1 C6 154.6(2) . . . . ?
O1 P1 C8 C9 -165.9(2) . . . . ?
O1 P1 C8 C13 17.9(2) . . . . ?
O2 P1 O1 C14 50.8(2) . . . . ?
O2 P1 C1 C2 -153.6(2) . . . . ?
O2 P1 C1 C6 27.7(3) . . . . ?
O2 P1 C8 C9 -39.3(2) . . . . ?
O2 P1 C8 C13 144.5(2) . . . . ?
C1 P1 O1 C14 -73.1(2) . . . . ?
C1 P1 C8 C9 84.2(2) . . . . ?
C1 P1 C8 C13 -92.0(2) . . . . ?
C1 C2 C3 C4 0.0(4) . . . . ?
C2 C1 C6 C5 1.7(4) . . . . ?
C2 C1 C6 C7 -177.3(2) . . . . ?
C2 C3 C4 C5 1.0(4) . . . . ?
C3 C4 C5 C6 -0.6(4) . . . . ?
C4 C5 C6 C1 -0.8(4) . . . . ?
C4 C5 C6 C7 178.3(3) . . . . ?
C6 C1 C2 C3 -1.3(4) . . . . ?
C8 P1 O1 C14 176.37(19) . . . . ?
C8 P1 C1 C2 80.7(2) . . . . ?
C8 P1 C1 C6 -98.0(2) . . . . ?
C8 C9 C10 C11 -0.5(4) . . . . ?
C9 C8 C13 C12 -0.4(4) . . . . ?
C9 C10 C11 C12 -0.5(5) . . . . ?
C10 C11 C12 C13 1.0(4) . . . . ?
C11 C12 C13 C8 -0.6(4) . . . . ?
C13 C8 C9 C10 1.0(4) . . . . ?
